data_4335839
loop_
_publ_author_name
'Wataru Kosaka'
'Naoto Yamamoto'
'Hitoshi Miyasaka'

_publ_section_title
;
 Axial-Site Modifications of Paddlewheel Diruthenium(II, II) Complexes
 Supported by Hydrogen Bonding
;
_journal_name_full 'Inorganic Chemistry'
_journal_page_first 9908
_journal_page_last 9914
_journal_paper_doi 10.1021/ic401030r
_journal_volume 52
_journal_year 2013
_chemical_formula_moiety 'C39 H32 Cl2 F4 N6 O8 Ru2'
_chemical_formula_sum 'C39 H32 Cl2 F4 N6 O8 Ru2'
_chemical_formula_weight 1061.76
_space_group_IT_number 14
_symmetry_cell_setting monoclinic
_symmetry_Int_Tables_number 14
_symmetry_space_group_name_Hall '-P 2ybc'
_symmetry_space_group_name_H-M 'P 1 21/c 1'
_atom_sites_solution_hydrogens geom
_atom_sites_solution_primary direct
_atom_sites_solution_secondary difmap
_cell_angle_alpha 90.0000
_cell_angle_beta 100.3460(14)
_cell_angle_gamma 90.0000
_cell_formula_units_Z 4
_cell_length_a 12.6139(15)
_cell_length_b 15.0464(18)
_cell_length_c 21.891(3)
_cell_measurement_reflns_used 15645
_cell_measurement_temperature 113
_cell_measurement_theta_max 30.90
_cell_measurement_theta_min 2.04
_cell_volume 4087.2(9)
_computing_cell_refinement CrystalClear
_computing_data_collection 'CrystalClear (Rigaku Inc., 2008)'
_computing_data_reduction CrystalClear
_computing_molecular_graphics 'CrystalStructure 4.0'
_computing_publication_material 'CrystalStructure 4.0 (Rigaku, 2010)'
_computing_structure_refinement 'SHELXL97 (Sheldrick, 2008)'
_computing_structure_solution 'Il Milione (Burla, et al., 2007)'
_diffrn_ambient_temperature 113
_diffrn_detector_area_resol_mean 7.314
_diffrn_measured_fraction_theta_full 0.979
_diffrn_measured_fraction_theta_max 0.979
_diffrn_measurement_device_type 'Rigaku Saturn70'
_diffrn_measurement_method \w
_diffrn_radiation_type 'Mo K\a'
_diffrn_radiation_wavelength 0.71075
_diffrn_reflns_av_R_equivalents 0.0234
_diffrn_reflns_limit_h_max 16
_diffrn_reflns_limit_h_min -16
_diffrn_reflns_limit_k_max 19
_diffrn_reflns_limit_k_min -16
_diffrn_reflns_limit_l_max 28
_diffrn_reflns_limit_l_min -28
_diffrn_reflns_number 31331
_diffrn_reflns_theta_full 27.50
_diffrn_reflns_theta_max 27.50
_diffrn_standards_number 0
_exptl_absorpt_coefficient_mu 0.948
_exptl_absorpt_correction_type none
_exptl_crystal_colour green
_exptl_crystal_density_diffrn 1.725
_exptl_crystal_description block
_exptl_crystal_F_000 2120.00
_exptl_crystal_size_max 0.210
_exptl_crystal_size_mid 0.100
_exptl_crystal_size_min 0.090
_refine_diff_density_max 0.560
_refine_diff_density_min -0.600
_refine_ls_extinction_method none
_refine_ls_goodness_of_fit_ref 1.055
_refine_ls_hydrogen_treatment constr
_refine_ls_number_parameters 559
_refine_ls_number_reflns 9201
_refine_ls_number_restraints 0
_refine_ls_R_factor_gt 0.0290
_refine_ls_shift/su_max 0.004
_refine_ls_structure_factor_coef Fsqd
_refine_ls_weighting_details 'w = 1/[\s^2^(Fo^2^)+(0.0322P)^2^+6.8170P] where P=(Fo^2^+2Fc^2^)/3'
_refine_ls_weighting_scheme calc
_refine_ls_wR_factor_ref 0.0723
_reflns_number_gt 8841
_reflns_number_total 9205
_reflns_threshold_expression F^2^>2.0\s(F^2^)
_cod_data_source_file ic401030r_si_003.cif
_cod_data_source_block Ru2(p-F)(diaminopyridine)2
_cod_database_code 4335839

loop_
_symmetry_equiv_pos_site_id
_symmetry_equiv_pos_as_xyz
1 +X,+Y,+Z
2 -X,1/2+Y,1/2-Z
3 -X,-Y,-Z
4 +X,1/2-Y,1/2+Z

loop_
_atom_site_label
_atom_site_type_symbol
_atom_site_fract_x
_atom_site_fract_y
_atom_site_fract_z
_atom_site_U_iso_or_equiv
_atom_site_adp_type
_atom_site_occupancy
_atom_site_symmetry_multiplicity
_atom_site_calc_flag
_atom_site_refinement_flags
Ru1 Ru 0.392429(11) 0.512256(10) 0.691734(7) 0.00877(5) Uani 1.0 4 d .
Ru2 Ru 0.274465(11) 0.441147(10) 0.743969(7) 0.00957(5) Uani 1.0 4 d .
Cl1 Cl -0.00149(6) 0.58510(5) 0.88019(4) 0.04551(18) Uani 1.0 4 d .
Cl2 Cl -0.13484(8) 0.57064(8) 0.75755(6) 0.0427(3) Uani 0.7500 4 d .
Cl3 Cl -0.1150(3) 0.5141(4) 0.75993(19) 0.0570(10) Uani 0.2500 4 d .
F1 F 0.26730(13) 0.94321(9) 0.90436(7) 0.0314(4) Uani 1.0 4 d .
F2 F 0.84390(11) 0.31009(10) 0.98253(7) 0.0298(4) Uani 1.0 4 d .
F3 F 0.38017(14) 0.02040(9) 0.51459(7) 0.0321(4) Uani 1.0 4 d .
F4 F -0.17920(12) 0.64865(12) 0.45798(8) 0.0399(4) Uani 1.0 4 d .
O1 O 0.37303(11) 0.62632(9) 0.74032(7) 0.0136(3) Uani 1.0 4 d .
O2 O 0.25955(12) 0.55733(9) 0.79252(7) 0.0151(3) Uani 1.0 4 d .
O3 O 0.51789(11) 0.47067(9) 0.75959(6) 0.0129(3) Uani 1.0 4 d .
O4 O 0.40304(11) 0.39932(10) 0.80989(6) 0.0138(3) Uani 1.0 4 d .
O5 O 0.40862(11) 0.39593(9) 0.64323(6) 0.0134(3) Uani 1.0 4 d .
O6 O 0.29075(11) 0.32724(9) 0.69309(6) 0.0138(3) Uani 1.0 4 d .
O7 O 0.26285(11) 0.55214(9) 0.62580(6) 0.0136(3) Uani 1.0 4 d .
O8 O 0.14793(11) 0.48591(10) 0.67854(7) 0.0148(3) Uani 1.0 4 d .
N1 N 0.51417(13) 0.59465(11) 0.63898(8) 0.0131(3) Uani 1.0 4 d .
N2 N 0.60730(15) 0.64893(13) 0.73350(8) 0.0208(4) Uani 1.0 4 d .
N3 N 0.42155(16) 0.54305(14) 0.54396(9) 0.0242(4) Uani 1.0 4 d .
N4 N 0.14547(14) 0.36583(12) 0.79685(9) 0.0177(4) Uani 1.0 4 d .
N5 N 0.23900(16) 0.41932(15) 0.89089(9) 0.0256(5) Uani 1.0 4 d .
N6 N 0.05144(17) 0.31341(15) 0.70259(10) 0.0313(5) Uani 1.0 4 d .
C1 C 0.30990(15) 0.62544(13) 0.77944(9) 0.0122(4) Uani 1.0 4 d .
C2 C 0.29481(15) 0.71055(13) 0.81167(9) 0.0122(4) Uani 1.0 4 d .
C3 C 0.33129(16) 0.78978(13) 0.78982(9) 0.0151(4) Uani 1.0 4 d .
C4 C 0.32113(17) 0.86953(14) 0.82027(10) 0.0186(4) Uani 1.0 4 d .
C5 C 0.27449(18) 0.86642(14) 0.87291(10) 0.0194(4) Uani 1.0 4 d .
C6 C 0.23608(17) 0.78943(15) 0.89544(10) 0.0189(4) Uani 1.0 4 d .
C7 C 0.24641(16) 0.71035(14) 0.86439(9) 0.0154(4) Uani 1.0 4 d .
C8 C 0.49726(15) 0.42261(13) 0.80358(9) 0.0118(4) Uani 1.0 4 d .
C9 C 0.58982(15) 0.39121(13) 0.85079(9) 0.0123(4) Uani 1.0 4 d .
C10 C 0.69309(16) 0.42262(13) 0.84923(9) 0.0151(4) Uani 1.0 4 d .
C11 C 0.77940(16) 0.39505(14) 0.89356(10) 0.0183(4) Uani 1.0 4 d .
C12 C 0.75965(17) 0.33578(15) 0.93815(10) 0.0199(5) Uani 1.0 4 d .
C13 C 0.65877(18) 0.30155(15) 0.94048(11) 0.0223(5) Uani 1.0 4 d .
C14 C 0.57275(16) 0.33042(14) 0.89620(10) 0.0177(4) Uani 1.0 4 d .
C15 C 0.35415(15) 0.32919(13) 0.65400(9) 0.0119(4) Uani 1.0 4 d .
C16 C 0.36300(16) 0.24610(13) 0.61776(9) 0.0133(4) Uani 1.0 4 d .
C17 C 0.45501(17) 0.22913(14) 0.59255(9) 0.0170(4) Uani 1.0 4 d .
C18 C 0.46243(19) 0.15183(15) 0.55850(10) 0.0213(5) Uani 1.0 4 d .
C19 C 0.3749(2) 0.09516(14) 0.54904(10) 0.0221(5) Uani 1.0 4 d .
C20 C 0.28207(19) 0.11101(14) 0.57219(11) 0.0225(5) Uani 1.0 4 d .
C21 C 0.27688(18) 0.18638(14) 0.60802(10) 0.0186(4) Uani 1.0 4 d .
C22 C 0.16862(15) 0.53272(13) 0.63364(9) 0.0118(4) Uani 1.0 4 d .
C23 C 0.07610(15) 0.56612(13) 0.58791(9) 0.0131(4) Uani 1.0 4 d .
C24 C 0.09424(17) 0.60857(15) 0.53415(10) 0.0199(4) Uani 1.0 4 d .
C25 C 0.00767(19) 0.63752(17) 0.49031(11) 0.0262(5) Uani 1.0 4 d .
C26 C -0.09465(18) 0.62319(15) 0.50182(11) 0.0225(5) Uani 1.0 4 d .
C27 C -0.11565(17) 0.58297(15) 0.55473(12) 0.0230(5) Uani 1.0 4 d .
C28 C -0.02885(17) 0.55399(14) 0.59838(11) 0.0194(5) Uani 1.0 4 d .
C29 C 0.59535(15) 0.64543(13) 0.67061(9) 0.0137(4) Uani 1.0 4 d .
C30 C 0.66759(17) 0.69280(14) 0.64092(11) 0.0184(4) Uani 1.0 4 d .
C31 C 0.65325(18) 0.69021(14) 0.57698(11) 0.0207(5) Uani 1.0 4 d .
C32 C 0.57059(18) 0.64045(14) 0.54345(10) 0.0182(4) Uani 1.0 4 d .
C33 C 0.50287(16) 0.59326(13) 0.57607(9) 0.0141(4) Uani 1.0 4 d .
C34 C 0.15548(17) 0.37117(14) 0.85976(10) 0.0188(4) Uani 1.0 4 d .
C35 C 0.0833(2) 0.32958(15) 0.89227(12) 0.0258(5) Uani 1.0 4 d .
C36 C -0.0008(2) 0.28214(16) 0.85942(14) 0.0327(6) Uani 1.0 4 d .
C37 C -0.01407(19) 0.27666(16) 0.79558(14) 0.0298(6) Uani 1.0 4 d .
C38 C 0.06124(17) 0.31894(15) 0.76537(12) 0.0229(5) Uani 1.0 4 d .
C39 C -0.0114(3) 0.5474(5) 0.8032(3) 0.0832(17) Uani 1.0 4 d .
H2A H 0.5632 0.6189 0.7527 0.0249 Uiso 1.0 4 calc R
H2B H 0.6591 0.6813 0.7550 0.0249 Uiso 1.0 4 calc R
H3 H 0.3634 0.7893 0.7538 0.0181 Uiso 1.0 4 calc R
H3A H 0.3787 0.5130 0.5640 0.0290 Uiso 1.0 4 calc R
H3B H 0.4119 0.5406 0.5032 0.0290 Uiso 1.0 4 calc R
H4 H 0.3452 0.9240 0.8056 0.0223 Uiso 1.0 4 calc R
H5A H 0.2842 0.4456 0.8704 0.0307 Uiso 1.0 4 calc R
H5B H 0.2480 0.4242 0.9315 0.0307 Uiso 1.0 4 calc R
H6 H 0.2034 0.7905 0.9313 0.0226 Uiso 1.0 4 calc R
H6A H 0.0989 0.3398 0.6837 0.0376 Uiso 1.0 4 calc R
H6B H -0.0024 0.2835 0.6808 0.0376 Uiso 1.0 4 calc R
H7 H 0.2207 0.6563 0.8789 0.0184 Uiso 1.0 4 calc R
H10 H 0.7044 0.4631 0.8177 0.0181 Uiso 1.0 4 calc R
H11 H 0.8502 0.4164 0.8932 0.0220 Uiso 1.0 4 calc R
H13 H 0.6486 0.2596 0.9714 0.0268 Uiso 1.0 4 calc R
H14 H 0.5022 0.3088 0.8968 0.0212 Uiso 1.0 4 calc R
H17 H 0.5129 0.2705 0.5986 0.0204 Uiso 1.0 4 calc R
H18 H 0.5256 0.1385 0.5423 0.0256 Uiso 1.0 4 calc R
H20 H 0.2228 0.0712 0.5638 0.0269 Uiso 1.0 4 calc R
H21 H 0.2149 0.1973 0.6259 0.0224 Uiso 1.0 4 calc R
H24 H 0.1658 0.6177 0.5275 0.0238 Uiso 1.0 4 calc R
H25 H 0.0188 0.6664 0.4534 0.0314 Uiso 1.0 4 calc R
H27 H -0.1875 0.5752 0.5612 0.0275 Uiso 1.0 4 calc R
H28 H -0.0409 0.5259 0.6354 0.0232 Uiso 1.0 4 calc R
H30 H 0.7250 0.7259 0.6644 0.0221 Uiso 1.0 4 calc R
H31 H 0.7003 0.7227 0.5559 0.0248 Uiso 1.0 4 calc R
H32 H 0.5600 0.6383 0.4994 0.0218 Uiso 1.0 4 calc R
H35 H 0.0925 0.3341 0.9362 0.0310 Uiso 1.0 4 calc R
H36 H -0.0502 0.2529 0.8807 0.0392 Uiso 1.0 4 calc R
H37 H -0.0731 0.2449 0.7725 0.0357 Uiso 1.0 4 calc R

loop_
_atom_site_aniso_label
_atom_site_aniso_U_11
_atom_site_aniso_U_22
_atom_site_aniso_U_33
_atom_site_aniso_U_12
_atom_site_aniso_U_13
_atom_site_aniso_U_23
Ru1 0.00806(8) 0.00895(8) 0.00945(8) -0.00057(5) 0.00194(5) 0.00092(5)
Ru2 0.00810(8) 0.01006(8) 0.01058(8) -0.00061(5) 0.00175(5) 0.00229(5)
Cl1 0.0277(4) 0.0438(4) 0.0665(5) 0.0016(3) 0.0123(4) 0.0083(4)
Cl2 0.0320(5) 0.0332(5) 0.0636(7) 0.0037(4) 0.0105(5) 0.0066(5)
Cl3 0.0376(17) 0.077(3) 0.063(3) -0.0146(18) 0.0251(16) 0.006(2)
F1 0.0424(9) 0.0210(7) 0.0331(8) 0.0041(6) 0.0127(7) -0.0128(6)
F2 0.0177(7) 0.0355(8) 0.0310(8) 0.0008(6) -0.0089(6) 0.0147(7)
F3 0.0518(10) 0.0155(7) 0.0277(8) 0.0004(7) 0.0040(7) -0.0089(6)
F4 0.0234(8) 0.0470(10) 0.0412(9) 0.0038(7) -0.0160(7) 0.0183(8)
O1 0.0143(7) 0.0119(7) 0.0160(7) -0.0005(5) 0.0065(6) -0.0013(5)
O2 0.0150(7) 0.0134(7) 0.0185(7) -0.0008(5) 0.0074(6) -0.0006(6)
O3 0.0106(6) 0.0146(7) 0.0129(7) -0.0001(5) 0.0006(5) 0.0029(6)
O4 0.0098(6) 0.0181(7) 0.0131(7) 0.0001(5) 0.0005(5) 0.0042(6)
O5 0.0146(7) 0.0103(7) 0.0155(7) -0.0003(5) 0.0035(6) -0.0021(5)
O6 0.0155(7) 0.0111(7) 0.0149(7) -0.0014(5) 0.0029(6) 0.0007(5)
O7 0.0101(6) 0.0173(7) 0.0129(7) 0.0006(5) 0.0007(5) 0.0044(6)
O8 0.0103(7) 0.0167(7) 0.0167(7) 0.0006(5) 0.0010(6) 0.0065(6)
N1 0.0125(8) 0.0125(8) 0.0148(8) -0.0012(6) 0.0043(6) -0.0014(6)
N2 0.0195(9) 0.0250(10) 0.0171(9) -0.0113(8) 0.0016(7) -0.0033(7)
N3 0.0248(10) 0.0370(12) 0.0119(8) -0.0120(9) 0.0067(7) -0.0056(8)
N4 0.0132(8) 0.0191(9) 0.0208(9) -0.0002(7) 0.0031(7) 0.0061(7)
N5 0.0254(10) 0.0381(12) 0.0143(9) -0.0025(9) 0.0062(8) 0.0038(8)
N6 0.0270(11) 0.0335(12) 0.0294(11) -0.0196(9) -0.0058(9) 0.0060(9)
C1 0.0116(8) 0.0138(9) 0.0107(8) 0.0019(7) 0.0007(7) 0.0013(7)
C2 0.0106(8) 0.0141(9) 0.0118(9) 0.0017(7) 0.0012(7) -0.0002(7)
C3 0.0170(9) 0.0153(10) 0.0136(9) 0.0013(8) 0.0046(7) 0.0003(7)
C4 0.0189(10) 0.0151(10) 0.0221(10) 0.0022(8) 0.0046(8) 0.0000(8)
C5 0.0211(10) 0.0175(10) 0.0195(10) 0.0060(8) 0.0033(8) -0.0062(8)
C6 0.0192(10) 0.0240(11) 0.0146(9) 0.0049(8) 0.0061(8) -0.0019(8)
C7 0.0136(9) 0.0174(10) 0.0156(9) 0.0010(8) 0.0041(8) 0.0017(8)
C8 0.0113(9) 0.0116(9) 0.0121(9) 0.0005(7) 0.0011(7) -0.0015(7)
C9 0.0123(9) 0.0120(9) 0.0120(9) 0.0019(7) 0.0004(7) -0.0008(7)
C10 0.0151(9) 0.0151(9) 0.0149(9) -0.0010(8) 0.0024(8) -0.0008(8)
C11 0.0129(9) 0.0195(10) 0.0223(10) -0.0004(8) 0.0024(8) -0.0007(8)
C12 0.0150(10) 0.0204(10) 0.0215(10) 0.0045(8) -0.0041(8) 0.0042(8)
C13 0.0201(11) 0.0218(11) 0.0228(11) -0.0017(9) -0.0025(9) 0.0099(9)
C14 0.0134(9) 0.0180(10) 0.0203(10) -0.0026(8) -0.0007(8) 0.0047(8)
C15 0.0109(8) 0.0107(9) 0.0126(9) 0.0011(7) -0.0015(7) 0.0015(7)
C16 0.0166(9) 0.0098(9) 0.0120(9) 0.0002(7) -0.0016(7) 0.0018(7)
C17 0.0190(10) 0.0156(10) 0.0153(9) 0.0005(8) 0.0002(8) 0.0006(8)
C18 0.0260(11) 0.0196(11) 0.0183(10) 0.0028(9) 0.0039(9) -0.0014(8)
C19 0.0377(13) 0.0109(10) 0.0156(10) 0.0017(9) -0.0009(9) -0.0013(8)
C20 0.0286(12) 0.0137(10) 0.0226(11) -0.0059(9) -0.0019(9) 0.0002(8)
C21 0.0201(10) 0.0154(10) 0.0193(10) -0.0032(8) 0.0007(8) 0.0020(8)
C22 0.0120(9) 0.0105(8) 0.0126(9) 0.0010(7) 0.0011(7) 0.0004(7)
C23 0.0122(9) 0.0107(9) 0.0154(9) 0.0016(7) -0.0002(7) -0.0000(7)
C24 0.0166(10) 0.0250(11) 0.0180(10) 0.0027(8) 0.0030(8) 0.0063(8)
C25 0.0238(11) 0.0339(13) 0.0191(11) 0.0022(10) -0.0010(9) 0.0110(10)
C26 0.0187(10) 0.0181(10) 0.0254(11) 0.0031(8) -0.0102(9) 0.0037(9)
C27 0.0113(9) 0.0192(11) 0.0365(13) -0.0004(8) -0.0006(9) 0.0063(10)
C28 0.0148(10) 0.0158(10) 0.0270(11) 0.0008(8) 0.0026(9) 0.0054(8)
C29 0.0113(9) 0.0105(9) 0.0190(10) 0.0013(7) 0.0021(7) -0.0012(7)
C30 0.0149(9) 0.0131(9) 0.0285(11) -0.0040(8) 0.0070(8) -0.0028(8)
C31 0.0230(11) 0.0137(10) 0.0289(12) -0.0006(8) 0.0143(9) 0.0027(8)
C32 0.0244(11) 0.0154(10) 0.0174(10) 0.0011(8) 0.0107(8) 0.0028(8)
C33 0.0141(9) 0.0128(9) 0.0163(9) 0.0024(7) 0.0052(7) 0.0009(7)
C34 0.0190(10) 0.0169(10) 0.0230(11) 0.0070(8) 0.0104(8) 0.0076(8)
C35 0.0314(12) 0.0194(11) 0.0326(13) 0.0079(9) 0.0222(11) 0.0100(9)
C36 0.0316(13) 0.0182(11) 0.0557(17) 0.0014(10) 0.0279(13) 0.0101(11)
C37 0.0192(11) 0.0194(11) 0.0521(16) -0.0066(9) 0.0102(11) 0.0056(11)
C38 0.0151(10) 0.0180(10) 0.0345(13) -0.0009(8) 0.0014(9) 0.0094(9)
C39 0.0342(19) 0.145(5) 0.071(3) 0.039(3) 0.0100(18) -0.023(3)

loop_
_atom_type_symbol
_atom_type_description
_atom_type_scat_dispersion_real
_atom_type_scat_dispersion_imag
_atom_type_scat_source
F F 0.0171 0.0103
;
International Tables for Crystallography
(1992, Vol. C, Tables 4.2.6.8 and 6.1.1.4)
;
N N 0.0061 0.0033
;
International Tables for Crystallography
(1992, Vol. C, Tables 4.2.6.8 and 6.1.1.4)
;
O O 0.0106 0.0060
;
International Tables for Crystallography
(1992, Vol. C, Tables 4.2.6.8 and 6.1.1.4)
;
Ru Ru -1.2594 0.8363
;
International Tables for Crystallography
(1992, Vol. C, Tables 4.2.6.8 and 6.1.1.4)
;
C C 0.0033 0.0016
;
International Tables for Crystallography
(1992, Vol. C, Tables 4.2.6.8 and 6.1.1.4)
;
Cl Cl 0.1484 0.1585
;
International Tables for Crystallography
(1992, Vol. C, Tables 4.2.6.8 and 6.1.1.4)
;
H H 0.0000 0.0000
;
International Tables for Crystallography
(1992, Vol. C, Table 6.1.1.4)
;

loop_
_geom_angle_atom_site_label_1
_geom_angle_atom_site_label_2
_geom_angle_atom_site_label_3
_geom_angle
_geom_angle_publ_flag
Ru2 Ru1 O1 89.05(5) yes
Ru2 Ru1 O3 88.97(5) yes
Ru2 Ru1 O5 89.65(4) yes
Ru2 Ru1 O7 88.92(5) yes
Ru2 Ru1 N1 176.94(5) yes
O1 Ru1 O3 91.60(6) yes
O1 Ru1 O5 178.63(6) yes
O1 Ru1 O7 88.06(6) yes
O1 Ru1 N1 87.93(6) yes
O3 Ru1 O5 88.82(6) yes
O3 Ru1 O7 177.87(6) yes
O3 Ru1 N1 91.63(6) yes
O5 Ru1 O7 91.47(6) yes
O5 Ru1 N1 93.36(6) yes
O7 Ru1 N1 90.46(6) yes
Ru1 Ru2 O2 89.37(5) yes
Ru1 Ru2 O4 89.55(5) yes
Ru1 Ru2 O6 88.97(5) yes
Ru1 Ru2 O8 89.53(5) yes
Ru1 Ru2 N4 178.43(5) yes
O2 Ru2 O4 91.77(6) yes
O2 Ru2 O6 178.17(6) yes
O2 Ru2 O8 87.15(6) yes
O2 Ru2 N4 91.08(7) yes
O4 Ru2 O6 88.99(6) yes
O4 Ru2 O8 178.60(6) yes
O4 Ru2 N4 91.94(6) yes
O6 Ru2 O8 92.06(6) yes
O6 Ru2 N4 90.56(6) yes
O8 Ru2 N4 88.98(6) yes
Ru1 O1 C1 119.16(13) yes
Ru2 O2 C1 118.15(14) yes
Ru1 O3 C8 118.96(12) yes
Ru2 O4 C8 118.20(13) yes
Ru1 O5 C15 117.92(14) yes
Ru2 O6 C15 118.49(13) yes
Ru1 O7 C22 118.87(12) yes
Ru2 O8 C22 118.52(12) yes
Ru1 N1 C29 121.85(14) yes
Ru1 N1 C33 121.01(13) yes
C29 N1 C33 117.13(18) yes
Ru2 N4 C34 120.25(14) yes
Ru2 N4 C38 121.95(17) yes
C34 N4 C38 117.8(2) yes
O1 C1 O2 124.20(19) yes
O1 C1 C2 117.33(18) yes
O2 C1 C2 118.47(19) yes
C1 C2 C3 119.64(19) yes
C1 C2 C7 120.02(18) yes
C3 C2 C7 120.33(19) yes
C2 C3 C4 120.6(2) yes
C3 C4 C5 117.3(2) yes
F1 C5 C4 118.1(2) yes
F1 C5 C6 118.3(2) yes
C4 C5 C6 123.7(2) yes
C5 C6 C7 118.3(3) yes
C2 C7 C6 119.7(2) yes
O3 C8 O4 124.30(17) yes
O3 C8 C9 117.73(17) yes
O4 C8 C9 117.96(18) yes
C8 C9 C10 119.70(18) yes
C8 C9 C14 119.99(18) yes
C10 C9 C14 120.32(17) yes
C9 C10 C11 120.15(19) yes
C10 C11 C12 118.09(19) yes
F2 C12 C11 118.19(19) yes
F2 C12 C13 118.3(2) yes
C11 C12 C13 123.52(19) yes
C12 C13 C14 117.8(3) yes
C9 C14 C13 120.1(2) yes
O5 C15 O6 124.95(19) yes
O5 C15 C16 118.09(19) yes
O6 C15 C16 116.96(18) yes
C15 C16 C17 120.63(18) yes
C15 C16 C21 119.26(19) yes
C17 C16 C21 120.09(19) yes
C16 C17 C18 120.3(2) yes
C17 C18 C19 117.8(3) yes
F3 C19 C18 118.4(3) yes
F3 C19 C20 118.4(2) yes
C18 C19 C20 123.2(2) yes
C19 C20 C21 118.6(2) yes
C16 C21 C20 119.9(3) yes
O7 C22 O8 124.06(17) yes
O7 C22 C23 118.36(18) yes
O8 C22 C23 117.58(18) yes
C22 C23 C24 119.80(18) yes
C22 C23 C28 119.99(19) yes
C24 C23 C28 120.21(18) yes
C23 C24 C25 120.0(2) yes
C24 C25 C26 118.1(3) yes
F4 C26 C25 118.1(3) yes
F4 C26 C27 118.4(2) yes
C25 C26 C27 123.5(2) yes
C26 C27 C28 118.1(3) yes
C23 C28 C27 120.0(3) yes
N1 C29 N2 118.23(19) yes
N1 C29 C30 122.69(19) yes
N2 C29 C30 119.07(18) yes
C29 C30 C31 118.52(19) yes
C30 C31 C32 120.2(3) yes
C31 C32 C33 118.3(2) yes
N1 C33 N3 117.60(19) yes
N1 C33 C32 123.10(18) yes
N3 C33 C32 119.29(19) yes
N4 C34 N5 117.5(2) yes
N4 C34 C35 122.5(2) yes
N5 C34 C35 120.0(2) yes
C34 C35 C36 118.6(3) yes
C35 C36 C37 120.3(3) yes
C36 C37 C38 118.7(3) yes
N4 C38 N6 117.8(3) yes
N4 C38 C37 122.1(3) yes
N6 C38 C37 120.1(2) yes
Cl1 C39 Cl2 112.9(3) yes
Cl1 C39 Cl3 126.5(4) yes
Cl2 C39 Cl3 30.7(2) yes
C29 N2 H2A 119.995 no
C29 N2 H2B 119.993 no
H2A N2 H2B 120.012 no
C33 N3 H3A 119.999 no
C33 N3 H3B 120.003 no
H3A N3 H3B 119.998 no
C34 N5 H5A 120.004 no
C34 N5 H5B 120.007 no
H5A N5 H5B 119.989 no
C38 N6 H6A 119.998 no
C38 N6 H6B 119.992 no
H6A N6 H6B 120.009 no
C2 C3 H3 119.685 no
C4 C3 H3 119.679 no
C3 C4 H4 121.338 no
C5 C4 H4 121.322 no
C5 C6 H6 120.841 no
C7 C6 H6 120.829 no
C2 C7 H7 120.147 no
C6 C7 H7 120.162 no
C9 C10 H10 119.922 no
C11 C10 H10 119.926 no
C10 C11 H11 120.957 no
C12 C11 H11 120.957 no
C12 C13 H13 121.085 no
C14 C13 H13 121.085 no
C9 C14 H14 119.968 no
C13 C14 H14 119.960 no
C16 C17 H17 119.836 no
C18 C17 H17 119.845 no
C17 C18 H18 121.093 no
C19 C18 H18 121.088 no
C19 C20 H20 120.688 no
C21 C20 H20 120.679 no
C16 C21 H21 120.064 no
C20 C21 H21 120.065 no
C23 C24 H24 120.022 no
C25 C24 H24 120.004 no
C24 C25 H25 120.937 no
C26 C25 H25 120.924 no
C26 C27 H27 120.935 no
C28 C27 H27 120.962 no
C23 C28 H28 119.996 no
C27 C28 H28 119.991 no
C29 C30 H30 120.738 no
C31 C30 H30 120.745 no
C30 C31 H31 119.909 no
C32 C31 H31 119.892 no
C31 C32 H32 120.841 no
C33 C32 H32 120.829 no
C34 C35 H35 120.697 no
C36 C35 H35 120.691 no
C35 C36 H36 119.863 no
C37 C36 H36 119.851 no
C36 C37 H37 120.637 no
C38 C37 H37 120.629 no

loop_
_geom_bond_atom_site_label_1
_geom_bond_atom_site_label_2
_geom_bond_distance
_geom_bond_publ_flag
Ru1 Ru2 2.2973(3) yes
Ru1 O1 2.0567(15) yes
Ru1 O3 2.0635(13) yes
Ru1 O5 2.0762(14) yes
Ru1 O7 2.0658(13) yes
Ru1 N1 2.4219(18) yes
Ru2 O2 2.0719(15) yes
Ru2 O4 2.0660(13) yes
Ru2 O6 2.0742(14) yes
Ru2 O8 2.0571(14) yes
Ru2 N4 2.439(2) yes
Cl1 C39 1.762(5) yes
Cl2 C39 1.727(4) yes
Cl3 C39 1.552(6) yes
F1 C5 1.356(3) yes
F2 C12 1.361(3) yes
F3 C19 1.363(3) yes
F4 C26 1.356(3) yes
O1 C1 1.270(3) yes
O2 C1 1.265(3) yes
O3 C8 1.268(3) yes
O4 C8 1.270(3) yes
O5 C15 1.263(3) yes
O6 C15 1.272(3) yes
O7 C22 1.265(3) yes
O8 C22 1.274(3) yes
N1 C29 1.363(3) yes
N1 C33 1.359(3) yes
N2 C29 1.359(3) yes
N3 C33 1.363(3) yes
N4 C34 1.363(3) yes
N4 C38 1.356(3) yes
N5 C34 1.357(3) yes
N6 C38 1.360(4) yes
C1 C2 1.491(3) yes
C2 C3 1.393(3) yes
C2 C7 1.399(3) yes
C3 C4 1.390(3) yes
C4 C5 1.386(4) yes
C5 C6 1.380(4) yes
C6 C7 1.388(3) yes
C8 C9 1.490(3) yes
C9 C10 1.392(3) yes
C9 C14 1.396(3) yes
C10 C11 1.386(3) yes
C11 C12 1.378(4) yes
C12 C13 1.382(4) yes
C13 C14 1.388(3) yes
C15 C16 1.496(3) yes
C16 C17 1.395(3) yes
C16 C21 1.396(3) yes
C17 C18 1.394(3) yes
C18 C19 1.381(4) yes
C19 C20 1.377(4) yes
C20 C21 1.387(4) yes
C22 C23 1.482(3) yes
C23 C24 1.394(3) yes
C23 C28 1.395(3) yes
C24 C25 1.388(3) yes
C25 C26 1.376(4) yes
C26 C27 1.374(4) yes
C27 C28 1.388(3) yes
C29 C30 1.405(4) yes
C30 C31 1.379(4) yes
C31 C32 1.383(3) yes
C32 C33 1.401(4) yes
C34 C35 1.399(4) yes
C35 C36 1.371(4) yes
C36 C37 1.380(5) yes
C37 C38 1.404(4) yes
N2 H2A 0.880 no
N2 H2B 0.880 no
N3 H3A 0.880 no
N3 H3B 0.880 no
N5 H5A 0.880 no
N5 H5B 0.880 no
N6 H6A 0.880 no
N6 H6B 0.880 no
C3 H3 0.950 no
C4 H4 0.950 no
C6 H6 0.950 no
C7 H7 0.950 no
C10 H10 0.950 no
C11 H11 0.950 no
C13 H13 0.950 no
C14 H14 0.950 no
C17 H17 0.950 no
C18 H18 0.950 no
C20 H20 0.950 no
C21 H21 0.950 no
C24 H24 0.950 no
C25 H25 0.950 no
C27 H27 0.950 no
C28 H28 0.950 no
C30 H30 0.950 no
C31 H31 0.950 no
C32 H32 0.950 no
C35 H35 0.950 no
C36 H36 0.950 no
C37 H37 0.950 no

loop_
_geom_contact_atom_site_label_1
_geom_contact_atom_site_label_2
_geom_contact_distance
_geom_contact_publ_flag
_geom_contact_site_symmetry_2
Ru1 N2 3.3942(19) no .
Ru1 N3 3.353(2) no .
Ru2 N5 3.342(2) no .
Ru2 N6 3.393(3) no .
O1 N2 3.005(3) no .
O1 C3 2.776(3) no .
O1 C22 3.453(3) no .
O1 C29 3.437(3) no .
O2 N5 3.036(3) no .
O2 C7 2.810(3) no .
O2 C8 3.591(3) no .
O2 C22 3.481(3) no .
O2 C34 3.526(3) no .
O3 N2 3.004(3) no .
O3 C1 3.592(3) no .
O3 C10 2.775(3) no .
O3 C15 3.525(3) no .
O3 C29 3.514(3) no .
O4 N5 2.972(3) no .
O4 C14 2.788(3) no .
O4 C15 3.519(3) no .
O4 C34 3.514(3) no .
O5 N3 3.127(3) no .
O5 C8 3.510(3) no .
O5 C17 2.847(3) no .
O5 C21 3.583(3) no .
O6 N6 3.070(3) no .
O6 C8 3.526(3) no .
O6 C17 3.599(3) no .
O6 C21 2.806(3) no .
O6 C22 3.592(3) no .
O6 C38 3.542(3) no .
O7 N3 2.920(3) no .
O7 C1 3.488(3) no .
O7 C15 3.564(3) no .
O7 C24 2.782(3) no .
O7 C33 3.452(3) no .
O8 N6 2.954(3) no .
O8 C1 3.441(3) no .
O8 C28 2.774(3) no .
O8 C38 3.445(3) no .
N1 C31 2.800(3) no .
N2 C33 3.561(3) no .
N3 C29 3.561(3) no .
N4 C36 2.788(4) no .
N5 C38 3.556(3) no .
N6 C34 3.563(3) no .
C2 C5 2.736(3) no .
C3 C6 2.790(4) no .
C4 C7 2.808(3) no .
C9 C12 2.733(3) no .
C10 C13 2.794(4) no .
C11 C14 2.792(3) no .
C16 C19 2.743(3) no .
C17 C20 2.787(3) no .
C18 C21 2.799(4) no .
C23 C26 2.733(3) no .
C24 C27 2.791(4) no .
C25 C28 2.789(4) no .
C29 C32 2.746(3) no .
C30 C33 2.742(3) no .
C34 C37 2.737(4) no .
C35 C38 2.746(4) no .
Cl2 N2 3.410(3) no 1_455
Cl3 C4 3.597(5) no 2_546
F1 N3 3.321(3) no 4_565
F1 C27 3.082(3) no 2_556
F1 C28 3.430(3) no 2_556
F2 C6 3.371(3) no 3_667
F2 C24 3.168(3) no 2_646
F2 C25 3.194(3) no 2_646
F3 F3 3.258(3) no 3_656
F3 N5 3.097(3) no 4_554
F3 C9 3.494(3) no 2_646
F3 C10 3.591(3) no 2_646
F3 C12 3.543(3) no 2_646
F3 C13 3.496(3) no 2_646
F3 C14 3.453(3) no 2_646
F4 O5 3.381(2) no 3_566
F4 O6 3.373(2) no 3_566
F4 O7 3.593(3) no 3_566
F4 C15 3.008(3) no 3_566
F4 C16 3.042(3) no 3_566
F4 C21 3.021(3) no 3_566
F4 C22 3.404(3) no 3_566
O2 C39 3.471(5) no .
O3 C3 3.597(3) no 2_646
O3 C4 3.282(3) no 2_646
O4 C30 3.457(3) no 2_646
O5 F4 3.381(2) no 3_566
O5 C4 3.382(3) no 2_646
O6 F4 3.373(2) no 3_566
O6 N2 3.270(3) no 2_646
O7 F4 3.593(3) no 3_566
N2 Cl2 3.410(3) no 1_655
N2 O6 3.270(3) no 2_656
N2 C16 3.527(3) no 2_656
N2 C21 3.559(3) no 2_656
N3 F1 3.321(3) no 4_564
N3 N3 3.266(3) no 3_666
N3 C32 3.371(3) no 3_666
N3 C33 3.594(3) no 3_666
N4 C39 3.391(6) no .
N5 F3 3.097(3) no 4_555
N5 C19 3.583(3) no 4_555
C2 C17 3.472(3) no 2_656
C3 O3 3.597(3) no 2_656
C3 C17 3.498(3) no 2_656
C4 Cl3 3.597(5) no 2_556
C4 O3 3.282(3) no 2_656
C4 O5 3.382(3) no 2_656
C6 F2 3.371(3) no 3_667
C9 F3 3.494(3) no 2_656
C10 F3 3.591(3) no 2_656
C10 C20 3.301(3) no 2_656
C11 C20 3.454(3) no 2_656
C11 C36 3.446(4) no 1_655
C12 F3 3.543(3) no 2_656
C13 F3 3.496(3) no 2_656
C14 F3 3.453(3) no 2_656
C15 F4 3.008(3) no 3_566
C16 F4 3.042(3) no 3_566
C16 N2 3.527(3) no 2_646
C17 C2 3.472(3) no 2_646
C17 C3 3.498(3) no 2_646
C17 C32 3.532(3) no 3_666
C19 N5 3.583(3) no 4_554
C20 C10 3.301(3) no 2_646
C20 C11 3.454(3) no 2_646
C21 F4 3.021(3) no 3_566
C21 N2 3.559(3) no 2_646
C22 F4 3.404(3) no 3_566
C23 C25 3.576(4) no 3_566
C23 C26 3.492(3) no 3_566
C24 F2 3.168(3) no 2_656
C24 C26 3.575(4) no 3_566
C24 C27 3.515(4) no 3_566
C25 F2 3.194(3) no 2_656
C25 C23 3.576(4) no 3_566
C25 C28 3.511(4) no 3_566
C26 C23 3.492(3) no 3_566
C26 C24 3.575(4) no 3_566
C27 F1 3.082(3) no 2_546
C27 C24 3.515(4) no 3_566
C27 C31 3.442(4) no 1_455
C28 F1 3.430(3) no 2_546
C28 C25 3.511(4) no 3_566
C28 C36 3.557(4) no 2_556
C30 O4 3.457(3) no 2_656
C30 C34 3.492(3) no 2_656
C31 C27 3.442(4) no 1_655
C32 N3 3.371(3) no 3_666
C32 C17 3.532(3) no 3_666
C33 N3 3.594(3) no 3_666
C34 C30 3.492(3) no 2_646
C34 C39 3.473(6) no .
C36 C11 3.446(4) no 1_455
C36 C28 3.557(4) no 2_546
C39 O2 3.471(5) no .
C39 N4 3.391(6) no .
C39 C34 3.473(6) no .
Ru1 H2A 2.8224 no .
Ru1 H3A 2.7699 no .
Ru2 H5A 2.7496 no .
Ru2 H6A 2.8144 no .
F1 H4 2.5471 no .
F1 H6 2.5387 no .
F2 H11 2.5384 no .
F2 H13 2.5471 no .
F3 H18 2.5487 no .
F3 H20 2.5396 no .
F4 H25 2.5312 no .
F4 H27 2.5350 no .
O1 H2A 2.3683 no .
O1 H3 2.4753 no .
O2 H5A 2.3744 no .
O2 H7 2.5226 no .
O3 H2A 2.3140 no .
O3 H10 2.4682 no .
O4 H5A 2.2811 no .
O4 H5B 3.5958 no .
O4 H14 2.4873 no .
O5 H3A 2.4534 no .
O5 H17 2.5898 no .
O6 H6A 2.3993 no .
O6 H21 2.5286 no .
O7 H3A 2.2405 no .
O7 H3B 3.5476 no .
O7 H24 2.4810 no .
O8 H6A 2.2926 no .
O8 H6B 3.5928 no .
O8 H28 2.4736 no .
N1 H2A 2.4824 no .
N1 H2B 3.1341 no .
N1 H3A 2.4727 no .
N1 H3B 3.1282 no .
N1 H30 3.2789 no .
N1 H32 3.2766 no .
N2 H10 3.4509 no .
N2 H30 2.5776 no .
N3 H24 3.3733 no .
N3 H32 2.5819 no .
N4 H5A 2.4669 no .
N4 H5B 3.1256 no .
N4 H6A 2.4711 no .
N4 H6B 3.1246 no .
N4 H35 3.2726 no .
N4 H37 3.2661 no .
N5 H7 3.5804 no .
N5 H35 2.5883 no .
N6 H21 3.3704 no .
N6 H37 2.5954 no .
C1 H2A 3.3519 no .
C1 H3 2.6432 no .
C1 H5A 3.4091 no .
C1 H7 2.6640 no .
C2 H4 3.2814 no .
C2 H6 3.2742 no .
C3 H7 3.2789 no .
C4 H6 3.2896 no .
C5 H3 3.2342 no .
C5 H7 3.2404 no .
C6 H4 3.2919 no .
C7 H3 3.2770 no .
C8 H2A 3.3147 no .
C8 H5A 3.3012 no .
C8 H10 2.6465 no .
C8 H14 2.6567 no .
C9 H11 3.2704 no .
C9 H13 3.2763 no .
C10 H14 3.2739 no .
C11 H13 3.2839 no .
C12 H10 3.2321 no .
C12 H14 3.2364 no .
C13 H11 3.2838 no .
C14 H10 3.2741 no .
C15 H3A 3.4419 no .
C15 H6A 3.4015 no .
C15 H17 2.6702 no .
C15 H21 2.6482 no .
C16 H18 3.2821 no .
C16 H20 3.2712 no .
C17 H21 3.2761 no .
C18 H20 3.2783 no .
C19 H17 3.2386 no .
C19 H21 3.2386 no .
C20 H18 3.2803 no .
C21 H17 3.2749 no .
C22 H3A 3.2987 no .
C22 H6A 3.2790 no .
C22 H24 2.6467 no .
C22 H28 2.6519 no .
C23 H25 3.2722 no .
C23 H27 3.2743 no .
C24 H28 3.2746 no .
C25 H27 3.2750 no .
C26 H24 3.2333 no .
C26 H28 3.2314 no .
C27 H25 3.2747 no .
C28 H24 3.2748 no .
C29 H31 3.2563 no .
C30 H2A 3.1806 no .
C30 H2B 2.5248 no .
C30 H32 3.2561 no .
C32 H3A 3.1827 no .
C32 H3B 2.5308 no .
C32 H30 3.2559 no .
C33 H31 3.2536 no .
C34 H36 3.2451 no .
C35 H5A 3.1830 no .
C35 H5B 2.5374 no .
C35 H37 3.2454 no .
C37 H6A 3.1903 no .
C37 H6B 2.5450 no .
C37 H35 3.2470 no .
C38 H36 3.2571 no .
H2A H3 3.5982 no .
H2A H10 3.1277 no .
H2A H30 3.4519 no .
H2B H10 3.5647 no .
H2B H30 2.3817 no .
H3 H4 2.3542 no .
H3A H24 3.0914 no .
H3A H32 3.4562 no .
H3B H24 3.4436 no .
H3B H32 2.3894 no .
H5A H7 3.2829 no .
H5A H14 3.4011 no .
H5A H35 3.4619 no .
H5B H35 2.4012 no .
H6 H7 2.3522 no .
H6A H21 3.0002 no .
H6A H28 3.3766 no .
H6A H37 3.4688 no .
H6B H21 3.4372 no .
H6B H37 2.4093 no .
H10 H11 2.3482 no .
H13 H14 2.3535 no .
H17 H18 2.3573 no .
H20 H21 2.3481 no .
H24 H25 2.3515 no .
H27 H28 2.3516 no .
H30 H31 2.3388 no .
H31 H32 2.3431 no .
H35 H36 2.3285 no .
H36 H37 2.3368 no .
Ru1 H4 3.5567 no 2_646
Cl1 H6B 3.2739 no 2_556
Cl1 H7 3.0062 no .
Cl1 H11 3.1964 no 1_455
Cl1 H20 3.2516 no 2_556
Cl1 H21 3.1598 no 2_556
Cl2 H2B 3.0784 no 1_455
Cl2 H4 3.5356 no 2_546
Cl2 H10 3.0698 no 1_455
Cl2 H21 3.4766 no 2_556
Cl2 H28 3.1853 no .
Cl2 H30 3.3832 no 1_455
Cl3 H4 3.2910 no 2_546
Cl3 H10 2.9005 no 1_455
Cl3 H11 3.3657 no 1_455
Cl3 H28 3.0417 no .
F1 H3A 3.5860 no 4_565
F1 H3B 2.5784 no 4_565
F1 H24 3.3142 no 4_565
F1 H27 2.4076 no 2_556
F1 H28 3.0933 no 2_556
F2 H6 2.5713 no 3_667
F2 H7 3.3190 no 3_667
F2 H24 2.9042 no 2_646
F2 H25 2.9613 no 2_646
F2 H35 3.4838 no 1_655
F2 H36 2.9268 no 1_655
F3 H5A 3.2117 no 4_554
F3 H5B 2.3854 no 4_554
F3 H18 3.0356 no 3_656
F4 H3A 3.4709 no 3_566
F4 H6A 3.4368 no 3_566
F4 H21 2.9408 no 3_566
F4 H31 3.0526 no 1_455
F4 H32 3.5696 no 1_455
O3 H3 3.1515 no 2_646
O3 H4 2.5290 no 2_646
O4 H30 3.1727 no 2_646
O5 H4 3.1350 no 2_646
O5 H32 3.2581 no 3_666
O6 H2B 2.5017 no 2_646
O6 H30 3.5110 no 2_646
N1 H4 3.2309 no 2_646
N1 H14 3.3135 no 2_656
N2 H4 3.5677 no 2_646
N2 H21 3.5433 no 2_656
N3 H3B 2.8002 no 3_666
N3 H13 3.3777 no 2_656
N3 H32 2.9121 no 3_666
N4 H30 2.7066 no 2_646
N5 H30 3.2153 no 2_646
N5 H31 3.2207 no 2_646
N6 H25 3.3837 no 3_566
C1 H37 3.4967 no 2_556
C2 H17 2.9738 no 2_656
C2 H37 3.1040 no 2_556
C3 H10 3.4868 no 2_656
C3 H17 2.8615 no 2_656
C3 H37 3.3663 no 2_556
C4 H10 3.2947 no 2_656
C4 H17 2.9022 no 2_656
C5 H3B 3.3640 no 4_565
C5 H17 3.0110 no 2_656
C6 H6B 3.1176 no 2_556
C6 H13 3.1045 no 3_667
C6 H17 3.1589 no 2_656
C6 H24 3.4664 no 4_565
C6 H25 3.2885 no 4_565
C7 H6B 3.2516 no 2_556
C7 H17 3.1322 no 2_656
C7 H18 3.3905 no 2_656
C7 H37 3.4174 no 2_556
C8 H3 3.0789 no 2_646
C8 H4 3.3713 no 2_646
C9 H3 2.9021 no 2_646
C10 H3 3.0064 no 2_646
C10 H4 3.3363 no 2_646
C10 H20 3.0033 no 2_656
C11 H20 2.8112 no 2_656
C11 H36 3.0810 no 1_655
C12 H6 3.3941 no 3_667
C12 H20 3.5491 no 2_656
C12 H24 3.4588 no 2_646
C12 H36 3.1585 no 1_655
C13 H6 3.3271 no 3_667
C13 H18 3.1541 no 4_555
C13 H24 3.5331 no 2_646
C14 H3 3.5717 no 2_646
C14 H18 3.3892 no 4_555
C15 H2B 3.0118 no 2_646
C16 H2A 3.4089 no 2_646
C16 H2B 3.0112 no 2_646
C16 H32 3.3826 no 3_666
C17 H31 3.5550 no 3_666
C17 H32 2.8160 no 3_666
C18 H13 3.5409 no 4_554
C18 H31 3.4932 no 3_666
C18 H32 3.3955 no 3_666
C19 H5B 2.7898 no 4_554
C19 H31 3.5922 no 3_666
C20 H5B 3.0772 no 4_554
C20 H10 3.2633 no 2_646
C20 H11 3.5191 no 2_646
C20 H35 3.5645 no 4_554
C21 H2A 3.4905 no 2_646
C21 H2B 2.9631 no 2_646
C23 H36 2.9258 no 2_556
C24 H6 3.2224 no 4_564
C24 H36 2.9790 no 2_556
C25 H6 3.1752 no 4_564
C25 H36 3.2762 no 2_556
C26 H31 3.3815 no 1_455
C26 H35 3.4499 no 2_556
C26 H36 3.4748 no 2_556
C27 H24 3.5139 no 3_566
C27 H31 3.1358 no 1_455
C27 H36 3.4424 no 2_556
C28 H25 3.5144 no 3_566
C28 H36 3.1620 no 2_556
C29 H4 3.4341 no 2_646
C29 H14 3.0136 no 2_656
C30 H14 2.7711 no 2_656
C30 H27 3.2647 no 1_655
C31 H14 2.7858 no 2_656
C31 H27 2.7193 no 1_655
C32 H3A 3.4378 no 3_666
C32 H3B 2.9318 no 3_666
C32 H13 3.2626 no 2_656
C32 H14 3.0658 no 2_656
C32 H17 3.3765 no 3_666
C32 H27 3.1618 no 1_655
C33 H3B 2.9821 no 3_666
C33 H13 3.2068 no 2_656
C33 H14 3.2993 no 2_656
C34 H30 2.7596 no 2_646
C34 H31 3.2404 no 2_646
C35 H11 3.2218 no 1_455
C35 H30 3.3000 no 2_646
C35 H31 3.1949 no 2_646
C36 H11 2.9432 no 1_455
C38 H30 3.1789 no 2_646
C39 H6B 3.5707 no 2_556
C39 H7 3.5026 no .
C39 H11 3.4718 no 1_455
H2A C16 3.4089 no 2_656
H2A C21 3.4905 no 2_656
H2A H4 3.4771 no 2_646
H2B Cl2 3.0784 no 1_655
H2B O6 2.5017 no 2_656
H2B C15 3.0118 no 2_656
H2B C16 3.0112 no 2_656
H2B C21 2.9631 no 2_656
H2B H21 2.8096 no 2_656
H3 O3 3.1515 no 2_656
H3 C8 3.0789 no 2_656
H3 C9 2.9021 no 2_656
H3 C10 3.0064 no 2_656
H3 C14 3.5717 no 2_656
H3 H10 3.0876 no 2_656
H3 H17 3.3387 no 2_656
H3A F1 3.5860 no 4_564
H3A F4 3.4709 no 3_566
H3A C32 3.4378 no 3_666
H3A H3B 3.3448 no 3_666
H3A H27 3.5664 no 3_566
H3A H32 2.8456 no 3_666
H3B F1 2.5784 no 4_564
H3B N3 2.8002 no 3_666
H3B C5 3.3640 no 4_564
H3B C32 2.9318 no 3_666
H3B C33 2.9821 no 3_666
H3B H3A 3.3448 no 3_666
H3B H3B 2.5619 no 3_666
H3B H13 3.4502 no 2_656
H3B H27 3.4064 no 3_566
H3B H32 2.7175 no 3_666
H4 Ru1 3.5567 no 2_656
H4 Cl2 3.5356 no 2_556
H4 Cl3 3.2910 no 2_556
H4 O3 2.5290 no 2_656
H4 O5 3.1350 no 2_656
H4 N1 3.2309 no 2_656
H4 N2 3.5677 no 2_656
H4 C8 3.3713 no 2_656
H4 C10 3.3363 no 2_656
H4 C29 3.4341 no 2_656
H4 H2A 3.4771 no 2_656
H4 H10 2.7225 no 2_656
H4 H17 3.4046 no 2_656
H5A F3 3.2117 no 4_555
H5A H30 3.3907 no 2_646
H5B F3 2.3854 no 4_555
H5B C19 2.7898 no 4_555
H5B C20 3.0772 no 4_555
H5B H20 2.9691 no 4_555
H5B H31 3.1032 no 2_646
H6 F2 2.5713 no 3_667
H6 C12 3.3941 no 3_667
H6 C13 3.3271 no 3_667
H6 C24 3.2224 no 4_565
H6 C25 3.1752 no 4_565
H6 H6B 3.1984 no 2_556
H6 H13 2.6770 no 3_667
H6 H24 2.6316 no 4_565
H6 H25 2.5460 no 4_565
H6A F4 3.4368 no 3_566
H6A H25 3.1022 no 3_566
H6B Cl1 3.2739 no 2_546
H6B C6 3.1176 no 2_546
H6B C7 3.2516 no 2_546
H6B C39 3.5707 no 2_546
H6B H6 3.1984 no 2_546
H6B H7 3.4149 no 2_546
H6B H25 3.0041 no 3_566
H7 Cl1 3.0062 no .
H7 F2 3.3190 no 3_667
H7 C39 3.5026 no .
H7 H6B 3.4149 no 2_556
H7 H18 3.3615 no 2_656
H10 Cl2 3.0698 no 1_655
H10 Cl3 2.9005 no 1_655
H10 C3 3.4868 no 2_646
H10 C4 3.2947 no 2_646
H10 C20 3.2633 no 2_656
H10 H3 3.0876 no 2_646
H10 H4 2.7225 no 2_646
H10 H20 3.0601 no 2_656
H11 Cl1 3.1964 no 1_655
H11 Cl3 3.3657 no 1_655
H11 C20 3.5191 no 2_656
H11 C35 3.2218 no 1_655
H11 C36 2.9432 no 1_655
H11 C39 3.4718 no 1_655
H11 H20 2.7326 no 2_656
H11 H35 3.2756 no 1_655
H11 H36 2.7982 no 1_655
H13 N3 3.3777 no 2_646
H13 C6 3.1045 no 3_667
H13 C18 3.5409 no 4_555
H13 C32 3.2626 no 2_646
H13 C33 3.2068 no 2_646
H13 H3B 3.4502 no 2_646
H13 H6 2.6770 no 3_667
H13 H17 3.5511 no 4_555
H13 H18 2.8341 no 4_555
H13 H24 3.1654 no 2_646
H13 H32 3.3572 no 2_646
H14 N1 3.3135 no 2_646
H14 C29 3.0136 no 2_646
H14 C30 2.7711 no 2_646
H14 C31 2.7858 no 2_646
H14 C32 3.0658 no 2_646
H14 C33 3.2993 no 2_646
H14 H18 3.2441 no 4_555
H14 H30 3.1917 no 2_646
H14 H31 3.1971 no 2_646
H17 C2 2.9738 no 2_646
H17 C3 2.8615 no 2_646
H17 C4 2.9022 no 2_646
H17 C5 3.0110 no 2_646
H17 C6 3.1589 no 2_646
H17 C7 3.1322 no 2_646
H17 C32 3.3765 no 3_666
H17 H3 3.3387 no 2_646
H17 H4 3.4046 no 2_646
H17 H13 3.5511 no 4_554
H17 H32 2.5738 no 3_666
H18 F3 3.0356 no 3_656
H18 C7 3.3905 no 2_646
H18 C13 3.1541 no 4_554
H18 C14 3.3892 no 4_554
H18 H7 3.3615 no 2_646
H18 H13 2.8341 no 4_554
H18 H14 3.2441 no 4_554
H18 H32 3.5946 no 3_666
H20 Cl1 3.2516 no 2_546
H20 C10 3.0033 no 2_646
H20 C11 2.8112 no 2_646
H20 C12 3.5491 no 2_646
H20 H5B 2.9691 no 4_554
H20 H10 3.0601 no 2_646
H20 H11 2.7326 no 2_646
H20 H35 3.2996 no 4_554
H21 Cl1 3.1598 no 2_546
H21 Cl2 3.4766 no 2_546
H21 F4 2.9408 no 3_566
H21 N2 3.5433 no 2_646
H21 H2B 2.8096 no 2_646
H24 F1 3.3142 no 4_564
H24 F2 2.9042 no 2_656
H24 C6 3.4664 no 4_564
H24 C12 3.4588 no 2_656
H24 C13 3.5331 no 2_656
H24 C27 3.5139 no 3_566
H24 H6 2.6316 no 4_564
H24 H13 3.1654 no 2_656
H24 H27 3.5303 no 3_566
H24 H36 3.3706 no 2_556
H25 F2 2.9613 no 2_656
H25 N6 3.3837 no 3_566
H25 C6 3.2885 no 4_564
H25 C28 3.5144 no 3_566
H25 H6 2.5460 no 4_564
H25 H6A 3.1022 no 3_566
H25 H6B 3.0041 no 3_566
H25 H28 3.5247 no 3_566
H27 F1 2.4076 no 2_546
H27 C30 3.2647 no 1_455
H27 C31 2.7193 no 1_455
H27 C32 3.1618 no 1_455
H27 H3A 3.5664 no 3_566
H27 H3B 3.4064 no 3_566
H27 H24 3.5303 no 3_566
H27 H30 3.5137 no 1_455
H27 H31 2.6234 no 1_455
H27 H32 3.3656 no 1_455
H28 Cl2 3.1853 no .
H28 Cl3 3.0417 no .
H28 F1 3.0933 no 2_546
H28 H25 3.5247 no 3_566
H30 Cl2 3.3832 no 1_655
H30 O4 3.1727 no 2_656
H30 O6 3.5110 no 2_656
H30 N4 2.7066 no 2_656
H30 N5 3.2153 no 2_656
H30 C34 2.7596 no 2_656
H30 C35 3.3000 no 2_656
H30 C38 3.1789 no 2_656
H30 H5A 3.3907 no 2_656
H30 H14 3.1917 no 2_656
H30 H27 3.5137 no 1_655
H31 F4 3.0526 no 1_655
H31 N5 3.2207 no 2_656
H31 C17 3.5550 no 3_666
H31 C18 3.4932 no 3_666
H31 C19 3.5922 no 3_666
H31 C26 3.3815 no 1_655
H31 C27 3.1358 no 1_655
H31 C34 3.2404 no 2_656
H31 C35 3.1949 no 2_656
H31 H5B 3.1032 no 2_656
H31 H14 3.1971 no 2_656
H31 H27 2.6234 no 1_655
H31 H35 3.0834 no 2_656
H32 F4 3.5696 no 1_655
H32 O5 3.2581 no 3_666
H32 N3 2.9121 no 3_666
H32 C16 3.3826 no 3_666
H32 C17 2.8160 no 3_666
H32 C18 3.3955 no 3_666
H32 H3A 2.8456 no 3_666
H32 H3B 2.7175 no 3_666
H32 H13 3.3572 no 2_656
H32 H17 2.5738 no 3_666
H32 H18 3.5946 no 3_666
H32 H27 3.3656 no 1_655
H35 F2 3.4838 no 1_455
H35 C20 3.5645 no 4_555
H35 C26 3.4499 no 2_546
H35 H11 3.2756 no 1_455
H35 H20 3.2996 no 4_555
H35 H31 3.0834 no 2_646
H36 F2 2.9268 no 1_455
H36 C11 3.0810 no 1_455
H36 C12 3.1585 no 1_455
H36 C23 2.9258 no 2_546
H36 C24 2.9790 no 2_546
H36 C25 3.2762 no 2_546
H36 C26 3.4748 no 2_546
H36 C27 3.4424 no 2_546
H36 C28 3.1620 no 2_546
H36 H11 2.7982 no 1_455
H36 H24 3.3706 no 2_546
H37 C1 3.4967 no 2_546
H37 C2 3.1040 no 2_546
H37 C3 3.3663 no 2_546
H37 C7 3.4174 no 2_546

loop_
_geom_hbond_atom_site_label_D
_geom_hbond_atom_site_label_H
_geom_hbond_atom_site_label_A
_geom_hbond_distance_DA
_geom_hbond_distance_DH
_geom_hbond_distance_HA
_geom_hbond_angle_DHA
_geom_hbond_publ_flag
N2 H2A O1 3.005(3) 0.880 2.368 129.4 no
N2 H2A O3 3.004(3) 0.880 2.314 135.3 no
N3 H3A O7 2.920(3) 0.880 2.240 133.8 no
N5 H5A O2 3.036(3) 0.880 2.374 132.2 no
N5 H5A O4 2.972(3) 0.880 2.281 135.4 no
N6 H6A O6 3.070(3) 0.880 2.399 133.3 no
N6 H6A O8 2.954(3) 0.880 2.293 131.9 no
